data_1532900
loop_
_publ_author_name
'Jha, P.'
'Lofland, S.E.'
'Rai, S.'
'Ramanujachary, K.V.'
'Ganguli, A.K.'

_publ_section_title
;
 (La0.4 Ba0.4 Ca0.2) (Mn0.4 Ti0.6) O3: a new titano-manganate with a high
 dielectric constant and antiferromagnetic interactions
;
_journal_name_full 'Journal of Solid State Chemistry'
_journal_page_first 2881
_journal_page_last 2888
_journal_volume 177
_journal_year 2004
_chemical_formula_sum 'Ba0.38 Ca0.18 La0.44 Mn0.43 O2.91 Ti0.57'
_chemical_name_systematic '(La0.44 Ba0.38 Ca0.18) ((Mn0.43 Ti0.57) O2.91)'
_space_group_IT_number 221
_symmetry_space_group_name_Hall '-P 4 2 3'
_symmetry_space_group_name_H-M 'P m -3 m'
_cell_angle_alpha 90
_cell_angle_beta 90
_cell_angle_gamma 90
_cell_formula_units_Z 1
_cell_length_a 3.9477
_cell_length_b 3.9477
_cell_length_c 3.9477
_cell_volume 61.522
_citation_journal_id_ASTM JSSCBI
_cod_data_source_file Jha_JSSCBI_2004_1817.cif
_cod_data_source_block Ba0.38Ca0.18La0.44Mn0.43O2.91Ti0.57
_cod_original_cell_volume 61.52228
_cod_database_code 1532900

loop_
_symmetry_equiv_pos_as_xyz
x,y,z
-y,x,z
-x,-y,z
y,-x,z
x,-y,-z
y,x,-z
-x,y,-z
-y,-x,-z
z,x,y
-x,z,y
-z,-x,y
x,-z,y
z,-x,-y
x,z,-y
-z,x,-y
-x,-z,-y
y,z,x
y,-z,-x
z,y,-x
-y,z,-x
-z,-y,-x
-y,-z,x
z,-y,x
-z,y,x
-x,-y,-z
y,-x,-z
x,y,-z
-y,x,-z
-x,y,z
-y,-x,z
x,-y,z
y,x,z
-z,-x,-y
x,-z,-y
z,x,-y
-x,z,-y
-z,x,y
-x,-z,y
z,-x,y
x,z,y
-y,-z,-x
-y,z,x
-z,-y,x
y,-z,x
z,y,x
y,z,-x
-z,y,-x
z,-y,-x

loop_
_atom_site_label
_atom_site_type_symbol
_atom_site_fract_x
_atom_site_fract_y
_atom_site_fract_z
_atom_site_occupancy
_atom_site_U_iso_or_equiv
O1 O-2 0 0.5 0.5 0.969 0.0
Ti1 Ti+4 0.5 0.5 0.5 0.57 0.0
Ba1 Ba+2 0 0 0 0.38 0.0
Ca1 Ca+2 0 0 0 0.18 0.0
La1 La+3 0 0 0 0.44 0.0
Mn1 Mn+2 0.5 0.5 0.5 0.43 0.0
